data_4511560
loop_
_publ_author_name
'Yi, Long'
'Yang, Xing'
'Lu, Tongbu'
'Cheng, Peng'

_publ_section_title
;
 Self-Assembly of Right-Handed Helical Infinite Chain, One- and
 Two-Dimensional Coordination Polymers Tuned via Anions
;
_journal_issue 3
_journal_name_full 'Crystal Growth &amp; Design'
_journal_page_first 1215
_journal_paper_doi 10.1021/cg049587+
_journal_volume 5
_journal_year 2005
_chemical_formula_sum 'C12 H24 Cd Cl2 N12 O12'
_chemical_formula_weight 711.73
_chemical_name_systematic
; 
 ? 
;
_space_group_IT_number 2
_symmetry_cell_setting triclinic
_symmetry_space_group_name_Hall '-P 1'
_symmetry_space_group_name_H-M 'P -1'
_atom_sites_solution_hydrogens geom
_atom_sites_solution_primary direct
_atom_sites_solution_secondary difmap
_audit_creation_method SHELXL-97
_cell_angle_alpha 66.379(4)
_cell_angle_beta 76.161(5)
_cell_angle_gamma 77.081(4)
_cell_formula_units_Z 1
_cell_length_a 8.404(3)
_cell_length_b 8.618(3)
_cell_length_c 10.385(3)
_cell_measurement_reflns_used 901
_cell_measurement_temperature 293(2)
_cell_measurement_theta_max 24.29
_cell_measurement_theta_min 2.61
_cell_volume 662.2(4)
_computing_cell_refinement 'Bruker SMART'
_computing_data_collection 'Bruker SMART'
_computing_data_reduction 'Bruker SAINT'
_computing_molecular_graphics 'Bruker SHELXTL'
_computing_publication_material 'Bruker SHELXTL'
_computing_structure_refinement 'SHELXL-97 (Sheldrick, 1997)'
_computing_structure_solution 'SHELXS-97 (Sheldrick, 1990)'
_diffrn_ambient_temperature 293(2)
_diffrn_measured_fraction_theta_full 0.997
_diffrn_measured_fraction_theta_max 0.997
_diffrn_measurement_device_type 'CCD area detector'
_diffrn_measurement_method 'phi and omega scans'
_diffrn_radiation_monochromator graphite
_diffrn_radiation_source 'fine-focus sealed tube'
_diffrn_radiation_type MoK\a
_diffrn_radiation_wavelength 0.71073
_diffrn_reflns_av_R_equivalents 0.0248
_diffrn_reflns_av_sigmaI/netI 0.0458
_diffrn_reflns_limit_h_max 9
_diffrn_reflns_limit_h_min -9
_diffrn_reflns_limit_k_max 10
_diffrn_reflns_limit_k_min -10
_diffrn_reflns_limit_l_max 9
_diffrn_reflns_limit_l_min -12
_diffrn_reflns_number 3483
_diffrn_reflns_theta_full 25.01
_diffrn_reflns_theta_max 25.01
_diffrn_reflns_theta_min 2.17
_exptl_absorpt_coefficient_mu 1.105
_exptl_absorpt_correction_T_max 1.00000
_exptl_absorpt_correction_T_min 0.684042
_exptl_absorpt_correction_type multi-scan
_exptl_absorpt_process_details SADABS
_exptl_crystal_density_diffrn 1.785
_exptl_crystal_density_meas ?
_exptl_crystal_density_method 'not measured'
_exptl_crystal_F_000 358
_exptl_crystal_size_max 0.36
_exptl_crystal_size_mid 0.26
_exptl_crystal_size_min 0.12
_refine_diff_density_max 0.847
_refine_diff_density_min -0.957
_refine_diff_density_rms 0.135
_refine_ls_extinction_method none
_refine_ls_goodness_of_fit_ref 1.110
_refine_ls_hydrogen_treatment mixed
_refine_ls_matrix_type full
_refine_ls_number_parameters 215
_refine_ls_number_reflns 2332
_refine_ls_number_restraints 110
_refine_ls_restrained_S_all 1.178
_refine_ls_R_factor_all 0.0577
_refine_ls_R_factor_gt 0.0518
_refine_ls_shift/su_max 0.005
_refine_ls_shift/su_mean 0.000
_refine_ls_structure_factor_coef Fsqd
_refine_ls_weighting_details 'calc w=1/[\s^2^(Fo^2^)+(0.0996P)^2^+0.4408P] where P=(Fo^2^+2Fc^2^)/3'
_refine_ls_weighting_scheme calc
_refine_ls_wR_factor_gt 0.1387
_refine_ls_wR_factor_ref 0.1451
_reflns_number_gt 2146
_reflns_number_total 2332
_reflns_threshold_expression >2sigma(I)
_cod_data_source_file cg049587%2Bsi20041208_123856.cif
_cod_data_source_block 040819a
_cod_depositor_comments
;
The following automatic conversions were performed:

'_symmetry_cell_setting' value 'Triclinic' changed to 'triclinic'
according to
/usr/data/users/saulius/automatic-downloads/retrospective/ACS/lib/dictionaries/cif_core.dic
dictionary named 'cif_core.dic' version 2.4.2 from
2011-04-26.

'_exptl_absorpt_correction_type' value 'MULTI-SCAN'
changed to 'multi-scan' according to
/usr/data/users/saulius/automatic-downloads/retrospective/ACS/lib/dictionaries/cif_core.dic
dictionary named 'cif_core.dic' version 2.4.2 from 2011-04-26.

Automatic conversion script
Id: cif_fix_values 2281 2013-09-26 08:29:07Z andrius 

The following automatic conversions were performed:

'_exptl_crystal_density_meas' value 'NONE' was changed to '?' - the
value is perceived as not measured.

Automatic conversion script
Id: cif_fix_values 3008 2015-01-20 13:52:24Z robertas 
;
_cod_original_sg_symbol_H-M P-1
_cod_database_code 4511560

loop_
_symmetry_equiv_pos_as_xyz
'x, y, z'
'-x, -y, -z'

loop_
_atom_site_label
_atom_site_type_symbol
_atom_site_fract_x
_atom_site_fract_y
_atom_site_fract_z
_atom_site_U_iso_or_equiv
_atom_site_adp_type
_atom_site_occupancy
_atom_site_symmetry_multiplicity
_atom_site_calc_flag
_atom_site_refinement_flags
_atom_site_disorder_assembly
_atom_site_disorder_group
Cd1 Cd 1.0000 1.0000 0.0000 0.0284(2) Uani 1 2 d S . .
O1 O 1.2144(6) 0.9071(8) 0.1350(6) 0.0622(14) Uani 1 1 d D . .
H1A H 1.2266 0.9790 0.1680 0.075 Uiso 1 1 d RD . .
H1B H 1.3021 0.8628 0.0937 0.075 Uiso 1 1 d RD . .
N1 N 0.8510(6) 0.8036(6) 0.1917(5) 0.0354(11) Uani 1 1 d . . .
N2 N 0.6829(8) 0.8222(8) 0.2311(7) 0.0551(15) Uani 1 1 d . . .
N3 N 0.7703(6) 0.5728(6) 0.3607(5) 0.0310(10) Uani 1 1 d . . .
N4 N 0.7491(6) 0.2913(6) 0.2748(5) 0.0303(10) Uani 1 1 d . . .
N5 N 0.8781(6) 0.1940(6) 0.1097(5) 0.0328(10) Uani 1 1 d . . .
N6 N 0.8210(9) 0.3626(8) 0.0540(7) 0.0597(17) Uani 1 1 d . . .
C1 C 0.8997(7) 0.6466(7) 0.2751(6) 0.0351(13) Uani 1 1 d . . .
H1 H 1.0093 0.5944 0.2743 0.042 Uiso 1 1 calc R . .
C2 C 0.6299(6) 0.6845(6) 0.3339(6) 0.0270(11) Uani 1 1 d . . .
H2 H 0.5215 0.6680 0.3777 0.032 Uiso 1 1 calc R . .
C3 C 0.7615(8) 0.3983(7) 0.4597(6) 0.0380(14) Uani 1 1 d . . .
H3A H 0.7064 0.3989 0.5530 0.046 Uiso 1 1 calc R . .
H3B H 0.8727 0.3372 0.4683 0.046 Uiso 1 1 calc R . .
C4 C 0.6682(8) 0.3067(7) 0.4107(6) 0.0377(14) Uani 1 1 d . . .
H4A H 0.6583 0.1932 0.4824 0.045 Uiso 1 1 calc R . .
H4B H 0.5574 0.3686 0.4018 0.045 Uiso 1 1 calc R . .
C5 C 0.8293(7) 0.1539(7) 0.2482(6) 0.0338(12) Uani 1 1 d . . .
H5 H 0.8485 0.0452 0.3169 0.041 Uiso 1 1 calc R . .
C6 C 0.7416(8) 0.4274(6) 0.1503(5) 0.0329(13) Uani 1 1 d . . .
H6 H 0.6921 0.5395 0.1366 0.039 Uiso 1 1 calc R . .
Cl1 Cl 0.2590(2) 0.2122(2) 0.32650(19) 0.0552(5) Uani 1 1 d D . .
O2 O 0.4291(12) 0.198(3) 0.2658(19) 0.103(6) Uani 0.440(13) 1 d PDU A 1
O3 O 0.217(2) 0.202(2) 0.4688(11) 0.093(6) Uani 0.440(13) 1 d PDU A 1
O4 O 0.225(3) 0.0470(18) 0.332(2) 0.140(9) Uani 0.440(13) 1 d PDU A 1
O5 O 0.1432(18) 0.314(2) 0.2349(16) 0.092(6) Uani 0.440(13) 1 d PDU A 1
O2' O 0.4156(13) 0.1138(19) 0.344(2) 0.116(6) Uani 0.560(13) 1 d PDU A 2
O3' O 0.1379(19) 0.140(2) 0.4451(16) 0.137(7) Uani 0.560(13) 1 d PDU A 2
O4' O 0.204(3) 0.227(3) 0.2022(15) 0.133(7) Uani 0.560(13) 1 d PDU A 2
O5' O 0.2700(17) 0.3906(11) 0.2980(15) 0.095(5) Uani 0.560(13) 1 d PDU A 2
O6 O 0.4926(8) 0.7374(9) 0.0350(8) 0.092(2) Uani 1 1 d DU . .
H6A H 0.5267 0.7255 -0.0450 0.110 Uiso 1 1 d RD . .
H6B H 0.4993 0.6475 0.1094 0.110 Uiso 1 1 d RD . .

loop_
_atom_site_aniso_label
_atom_site_aniso_U_11
_atom_site_aniso_U_22
_atom_site_aniso_U_33
_atom_site_aniso_U_23
_atom_site_aniso_U_13
_atom_site_aniso_U_12
Cd1 0.0306(4) 0.0243(3) 0.0297(4) -0.0140(2) 0.0040(2) -0.0047(2)
O1 0.049(3) 0.080(4) 0.071(4) -0.042(3) -0.022(3) 0.005(3)
N1 0.033(3) 0.030(2) 0.041(3) -0.015(2) 0.009(2) -0.011(2)
N2 0.052(4) 0.051(3) 0.059(4) -0.024(3) 0.002(3) -0.008(3)
N3 0.037(3) 0.028(2) 0.027(2) -0.0123(19) 0.005(2) -0.011(2)
N4 0.037(3) 0.024(2) 0.028(2) -0.0121(19) 0.0055(19) -0.0073(19)
N5 0.044(3) 0.023(2) 0.030(2) -0.0129(19) -0.003(2) 0.000(2)
N6 0.084(5) 0.037(3) 0.051(4) -0.014(3) -0.010(3) -0.001(3)
C1 0.033(3) 0.033(3) 0.038(3) -0.017(3) -0.002(2) -0.002(2)
C2 0.020(3) 0.023(2) 0.034(3) -0.014(2) 0.011(2) -0.005(2)
C3 0.050(4) 0.033(3) 0.026(3) -0.012(2) 0.004(3) -0.007(3)
C4 0.047(3) 0.028(3) 0.034(3) -0.014(2) 0.011(3) -0.013(3)
C5 0.044(3) 0.022(3) 0.033(3) -0.009(2) -0.002(2) -0.006(2)
C6 0.059(4) 0.013(2) 0.020(3) -0.009(2) -0.001(2) 0.008(2)
Cl1 0.0498(10) 0.0642(11) 0.0469(10) -0.0192(8) -0.0123(8) 0.0032(8)
O2 0.084(9) 0.123(11) 0.093(10) -0.035(8) -0.020(7) -0.002(8)
O3 0.130(10) 0.105(9) 0.062(8) -0.040(7) -0.013(7) -0.035(8)
O4 0.172(13) 0.132(12) 0.146(12) -0.068(9) -0.058(9) -0.014(9)
O5 0.084(8) 0.088(9) 0.082(9) -0.016(7) -0.024(7) 0.012(7)
O2' 0.085(8) 0.087(8) 0.156(11) -0.033(7) -0.008(7) -0.006(6)
O3' 0.116(9) 0.142(10) 0.106(9) -0.017(7) 0.001(7) 0.001(8)
O4' 0.164(11) 0.139(10) 0.130(10) -0.059(8) -0.050(8) -0.045(8)
O5' 0.103(8) 0.067(6) 0.114(8) -0.026(6) -0.038(6) -0.004(6)
O6 0.085(4) 0.096(5) 0.084(4) -0.040(4) -0.033(4) 0.038(4)

loop_
_atom_type_symbol
_atom_type_description
_atom_type_scat_dispersion_real
_atom_type_scat_dispersion_imag
_atom_type_scat_source
C C 0.0033 0.0016 'International Tables Vol C Tables 4.2.6.8 and 6.1.1.4'
H H 0.0000 0.0000 'International Tables Vol C Tables 4.2.6.8 and 6.1.1.4'
N N 0.0061 0.0033 'International Tables Vol C Tables 4.2.6.8 and 6.1.1.4'
O O 0.0106 0.0060 'International Tables Vol C Tables 4.2.6.8 and 6.1.1.4'
Cl Cl 0.1484 0.1585 'International Tables Vol C Tables 4.2.6.8 and 6.1.1.4'
Cd Cd -0.8075 1.2024 'International Tables Vol C Tables 4.2.6.8 and 6.1.1.4'

loop_
_geom_angle_atom_site_label_1
_geom_angle_atom_site_label_2
_geom_angle_atom_site_label_3
_geom_angle
_geom_angle_site_symmetry_1
_geom_angle_site_symmetry_3
N5 Cd1 N5 179.998(1) 2_765 1_565
N5 Cd1 N1 93.96(17) 2_765 .
N5 Cd1 N1 86.05(17) 1_565 .
N5 Cd1 N1 86.05(17) 2_765 2_775
N5 Cd1 N1 93.95(17) 1_565 2_775
N1 Cd1 N1 180.0 . 2_775
N5 Cd1 O1 90.11(18) 2_765 2_775
N5 Cd1 O1 89.89(18) 1_565 2_775
N1 Cd1 O1 92.9(2) . 2_775
N1 Cd1 O1 87.06(19) 2_775 2_775
N5 Cd1 O1 89.89(18) 2_765 .
N5 Cd1 O1 90.11(18) 1_565 .
N1 Cd1 O1 87.06(19) . .
N1 Cd1 O1 92.93(19) 2_775 .
O1 Cd1 O1 180.0 2_775 .
Cd1 O1 H1A 114.2 . .
Cd1 O1 H1B 111.5 . .
H1A O1 H1B 116.4 . .
C1 N1 N2 103.4(5) . .
C1 N1 Cd1 130.5(4) . .
N2 N1 Cd1 125.6(4) . .
C2 N2 N1 113.0(5) . .
C1 N3 C2 109.2(5) . .
C1 N3 C3 130.3(5) . .
C2 N3 C3 120.2(5) . .
C5 N4 C6 109.6(5) . .
C5 N4 C4 129.2(5) . .
C6 N4 C4 121.2(4) . .
C5 N5 N6 103.8(5) . .
C5 N5 Cd1 125.0(4) . 1_545
N6 N5 Cd1 130.7(4) . 1_545
C6 N6 N5 113.5(5) . .
N1 C1 N3 110.6(5) . .
N1 C1 H1 124.7 . .
N3 C1 H1 124.7 . .
N2 C2 N3 103.8(5) . .
N2 C2 H2 128.1 . .
N3 C2 H2 128.1 . .
N3 C3 C4 111.3(5) . .
N3 C3 H3A 109.4 . .
C4 C3 H3A 109.4 . .
N3 C3 H3B 109.4 . .
C4 C3 H3B 109.4 . .
H3A C3 H3B 108.0 . .
N4 C4 C3 112.7(5) . .
N4 C4 H4A 109.1 . .
C3 C4 H4A 109.1 . .
N4 C4 H4B 109.1 . .
C3 C4 H4B 109.1 . .
H4A C4 H4B 107.8 . .
N5 C5 N4 109.9(5) . .
N5 C5 H5 125.1 . .
N4 C5 H5 125.1 . .
N6 C6 N4 103.2(5) . .
N6 C6 H6 128.4 . .
N4 C6 H6 128.4 . .
O3 Cl1 O2' 94.1(11) . .
O3 Cl1 O2 118.0(10) . .
O2' Cl1 O2 35.0(8) . .
O3 Cl1 O3' 44.2(9) . .
O2' Cl1 O3' 110.5(10) . .
O2 Cl1 O3' 145.5(11) . .
O3 Cl1 O5 116.9(10) . .
O2' Cl1 O5 148.9(11) . .
O2 Cl1 O5 118.0(10) . .
O3' Cl1 O5 95.0(10) . .
O3 Cl1 O4' 147.7(12) . .
O2' Cl1 O4' 113.7(12) . .
O2 Cl1 O4' 94.3(12) . .
O3' Cl1 O4' 107.4(11) . .
O5 Cl1 O4' 38.6(9) . .
O3 Cl1 O5' 83.2(9) . .
O2' Cl1 O5' 109.3(8) . .
O2 Cl1 O5' 86.3(11) . .
O3' Cl1 O5' 114.1(10) . .
O5 Cl1 O5' 73.8(9) . .
O4' Cl1 O5' 101.7(9) . .
O3 Cl1 O4 104.2(11) . .
O2' Cl1 O4 80.2(11) . .
O2 Cl1 O4 98.4(12) . .
O3' Cl1 O4 67.6(12) . .
O5 Cl1 O4 94.1(11) . .
O4' Cl1 O4 67.0(10) . .
O5' Cl1 O4 167.9(10) . .
H6A O6 H6B 117.1 . .

loop_
_geom_bond_atom_site_label_1
_geom_bond_atom_site_label_2
_geom_bond_distance
_geom_bond_site_symmetry_2
Cd1 N5 2.312(4) 2_765
Cd1 N5 2.312(4) 1_565
Cd1 N1 2.334(4) .
Cd1 N1 2.334(4) 2_775
Cd1 O1 2.349(5) 2_775
Cd1 O1 2.349(5) .
O1 H1A 0.8530 .
O1 H1B 0.8524 .
N1 C1 1.316(8) .
N1 N2 1.366(8) .
N2 C2 1.319(8) .
N3 C1 1.330(7) .
N3 C2 1.353(7) .
N3 C3 1.449(7) .
N4 C5 1.322(7) .
N4 C6 1.357(7) .
N4 C4 1.457(7) .
N5 C5 1.319(7) .
N5 N6 1.350(8) .
N5 Cd1 2.312(4) 1_545
N6 C6 1.311(8) .
C1 H1 0.9300 .
C2 H2 0.9300 .
C3 C4 1.512(9) .
C3 H3A 0.9700 .
C3 H3B 0.9700 .
C4 H4A 0.9700 .
C4 H4B 0.9700 .
C5 H5 0.9300 .
C6 H6 0.9300 .
Cl1 O3 1.404(9) .
Cl1 O2' 1.405(9) .
Cl1 O2 1.416(9) .
Cl1 O3' 1.418(9) .
Cl1 O5 1.419(9) .
Cl1 O4' 1.420(9) .
Cl1 O5' 1.465(8) .
Cl1 O4 1.490(10) .
O6 H6A 0.8504 .
O6 H6B 0.8497 .

loop_
_geom_torsion_atom_site_label_1
_geom_torsion_atom_site_label_2
_geom_torsion_atom_site_label_3
_geom_torsion_atom_site_label_4
_geom_torsion
_geom_torsion_site_symmetry_1
N5 Cd1 N1 C1 49.2(5) 2_765
N5 Cd1 N1 C1 -130.8(5) 1_565
N1 Cd1 N1 C1 -81(11) 2_775
O1 Cd1 N1 C1 139.6(5) 2_775
O1 Cd1 N1 C1 -40.4(5) .
N5 Cd1 N1 N2 -121.9(5) 2_765
N5 Cd1 N1 N2 58.1(5) 1_565
N1 Cd1 N1 N2 107(11) 2_775
O1 Cd1 N1 N2 -31.5(5) 2_775
O1 Cd1 N1 N2 148.5(5) .
C1 N1 N2 C2 0.3(7) .
Cd1 N1 N2 C2 173.4(4) .
C5 N5 N6 C6 0.5(8) .
Cd1 N5 N6 C6 172.4(4) 1_545
N2 N1 C1 N3 -0.1(7) .
Cd1 N1 C1 N3 -172.7(4) .
C2 N3 C1 N1 -0.1(7) .
C3 N3 C1 N1 173.6(5) .
N1 N2 C2 N3 -0.4(7) .
C1 N3 C2 N2 0.3(6) .
C3 N3 C2 N2 -174.1(5) .
C1 N3 C3 C4 -112.5(7) .
C2 N3 C3 C4 60.6(7) .
C5 N4 C4 C3 108.2(7) .
C6 N4 C4 C3 -75.6(7) .
N3 C3 C4 N4 62.5(7) .
N6 N5 C5 N4 -0.8(7) .
Cd1 N5 C5 N4 -173.3(4) 1_545
C6 N4 C5 N5 0.9(7) .
C4 N4 C5 N5 177.5(5) .
N5 N6 C6 N4 0.1(8) .
C5 N4 C6 N6 -0.6(7) .
C4 N4 C6 N6 -177.5(6) .
